data_4346536
loop_
_publ_author_name
'Villarreal, Wilmer'
'Colina-Vegas, Legna'
'Rodrigues de Oliveira, Clayton'
'Tenorio, Juan C.'
'Ellena, Javier'
'Gozzo, F\'abio C'
'Cominetti, Marcia Regina'
'Ferreira, Antonio G.'
'Ferreira, Marco Antonio Barbosa'
'Navarro, Maribel'
'Batista, Alzir A.'

_publ_section_title
;
 Chiral Platinum(II) Complexes Featuring Phosphine and Chloroquine Ligands
 as Cytotoxic and Monofunctional DNA-Binding Agents.
;
_journal_issue 24
_journal_name_full 'Inorganic chemistry'
_journal_page_first 11709
_journal_page_last 11720
_journal_paper_doi 10.1021/acs.inorgchem.5b01647
_journal_volume 54
_journal_year 2015
_chemical_formula_moiety 'C37 H35 Cl N P2 Pt, F6 P'
_chemical_formula_sum 'C37 H35 Cl F6 N P3 Pt'
_chemical_formula_weight 931.10
_space_group_IT_number 14
_space_group_name_Hall '-P 2yab'
_space_group_name_H-M_alt 'P 1 21/a 1'
_symmetry_cell_setting monoclinic
_symmetry_Int_Tables_number 14
_symmetry_space_group_name_Hall '-P 2yab'
_symmetry_space_group_name_H-M 'P 1 21/a 1'
_atom_sites_solution_hydrogens geom
_audit_conform_dict_location ftp://ftp.iucr.org/pub/cif_core.dic
_audit_conform_dict_name cif_core.dic
_audit_conform_dict_version 2.4.3
_audit_creation_date 2014-12-05T17:54:16-00:00
_audit_creation_method 'WinGX routine CIF_UPDATE'
_cell_angle_alpha 90
_cell_angle_beta 111.8020(10)
_cell_angle_gamma 90
_cell_formula_units_Z 4
_cell_length_a 16.7870(2)
_cell_length_b 13.5500(2)
_cell_length_c 16.9650(3)
_cell_measurement_reflns_used 2664
_cell_measurement_temperature 100(2)
_cell_measurement_theta_max 0
_cell_measurement_theta_min 0
_cell_measurement_wavelength 0.71073
_cell_volume 3582.91(10)
_computing_cell_refinement 'HKL Scalepack (Otwinowski & Minor 1997)'
_computing_data_collection 'Collect (Bruker AXS BV, 1997-2004)'
_computing_data_reduction 'HKL Denzo and Scalepack (Otwinowski & Minor 1997)'
_computing_molecular_graphics 'ORTEP-3 for Windows (Farrugia, 2012)'
_computing_publication_material 'WinGX publication routines (Farrugia, 2012)'
_computing_structure_refinement 'SHELXL-2012 (Sheldrick, 2012)'
_computing_structure_solution 'SIR-92 (Altomare et al., 1994)'
_diffrn_ambient_temperature 100(2)
_diffrn_detector 'CCD plate'
_diffrn_detector_area_resol_mean 9
_diffrn_measured_fraction_theta_full 0.99
_diffrn_measured_fraction_theta_max 0.984
_diffrn_measurement_device '95mm CCD camera on \k-goniostat'
_diffrn_measurement_device_type KappaCCD
_diffrn_measurement_method 'CCD rotation images, thick slices'
_diffrn_orient_matrix_UB_11 -0.018774
_diffrn_orient_matrix_UB_12 0.06611
_diffrn_orient_matrix_UB_13 -0.026617
_diffrn_orient_matrix_UB_21 0.048294
_diffrn_orient_matrix_UB_22 0
_diffrn_orient_matrix_UB_23 -0.021059
_diffrn_orient_matrix_UB_31 -0.037841
_diffrn_orient_matrix_UB_32 -0.032799
_diffrn_orient_matrix_UB_33 -0.05365
_diffrn_radiation_monochromator 'horizonally mounted graphite crystal'
_diffrn_radiation_probe x-ray
_diffrn_radiation_type MoK\a
_diffrn_radiation_wavelength 0.71073
_diffrn_reflns_av_R_equivalents 0.104
_diffrn_reflns_Laue_measured_fraction_full 0.99
_diffrn_reflns_Laue_measured_fraction_max 0.984
_diffrn_reflns_limit_h_max 20
_diffrn_reflns_limit_h_min -20
_diffrn_reflns_limit_k_max 15
_diffrn_reflns_limit_k_min -15
_diffrn_reflns_limit_l_max 20
_diffrn_reflns_limit_l_min -20
_diffrn_reflns_number 35283
_diffrn_reflns_point_group_measured_fraction_full 0.99
_diffrn_reflns_point_group_measured_fraction_max 0.984
_diffrn_reflns_reduction_process
;
        Scaled and merged with Sortav
        R.H. Blessing, (1987) Cryst. Rev. 1, 3-58
        R.H. Blessing, (1989) J. Appl. Cryst. 22, 396-397
;
_diffrn_reflns_theta_full 25.242
_diffrn_reflns_theta_max 25.69
_diffrn_reflns_theta_min 2.915
_diffrn_source 'Enraf Nonius FR590'
_exptl_absorpt_coefficient_mu 4.185
_exptl_absorpt_correction_T_max 0.649
_exptl_absorpt_correction_T_min 0.507
_exptl_absorpt_correction_type empirical
_exptl_absorpt_process_details
;
 R.H. Blessing, Acta Cryst. (1995), A51, 33-38
;
_exptl_crystal_colour colourless
_exptl_crystal_density_diffrn 1.732
_exptl_crystal_density_method 'not measured'
_exptl_crystal_description prism
_exptl_crystal_F_000 1832
_exptl_crystal_size_max 0.353
_exptl_crystal_size_mid 0.176
_exptl_crystal_size_min 0.173
_refine_diff_density_max 1.898
_refine_diff_density_min -1.97
_refine_diff_density_rms 0.146
_refine_ls_extinction_method none
_refine_ls_goodness_of_fit_ref 1.099
_refine_ls_hydrogen_treatment constr
_refine_ls_matrix_type full
_refine_ls_number_constraints 0
_refine_ls_number_parameters 407
_refine_ls_number_reflns 6712
_refine_ls_number_restraints 373
_refine_ls_restrained_S_all 1.07
_refine_ls_R_factor_all 0.0623
_refine_ls_R_factor_gt 0.049
_refine_ls_shift/su_max 0.002
_refine_ls_shift/su_mean 0
_refine_ls_structure_factor_coef Fsqd
_refine_ls_weighting_details
;
 w=1/[\s^2^(Fo^2^)+(0.0713P)^2^+8.3976P]
 where P=(Fo^2^+2Fc^2^)/3
;
_refine_ls_weighting_scheme calc
_refine_ls_wR_factor_gt 0.1345
_refine_ls_wR_factor_ref 0.1426
_reflns_number_gt 5385
_reflns_number_total 6712
_reflns_threshold_expression 'I > 2\s(I)'
_cod_data_source_file Pt_quinoline_100k.cif
_cod_data_source_block shelx
_cod_original_sg_symbol_H-M 'P 21/a'
_cod_database_code 4346536
_shelx_estimated_absorpt_t_min 0.32
_shelx_estimated_absorpt_t_max 0.531

loop_
_symmetry_equiv_pos_as_xyz
'x, y, z'
'-x+1/2, y+1/2, -z'
'-x, -y, -z'
'x-1/2, -y-1/2, z'

loop_
_atom_site_label
_atom_site_type_symbol
_atom_site_fract_x
_atom_site_fract_y
_atom_site_fract_z
_atom_site_U_iso_or_equiv
_atom_site_adp_type
_atom_site_occupancy
_atom_site_calc_flag
_atom_site_disorder_assembly
_atom_site_disorder_group
Pt1 Pt 0.35451(2) 0.18300(2) 0.78290(2) 0.03256(13) Uani 1 d . .
Cl10 Cl 0.49819(11) 0.19606(15) 0.79933(12) 0.0399(4) Uani 1 d . .
P1 P 0.21825(12) 0.16665(14) 0.77511(12) 0.0316(4) Uani 1 d . .
P2 P 0.32658(11) 0.13705(14) 0.64771(11) 0.0305(4) Uani 1 d . .
N1 N 0.3950(4) 0.2455(5) 0.9057(4) 0.0380(15) Uani 1 d . .
C5 C 0.4201(5) 0.1969(6) 0.9804(5) 0.0349(17) Uani 1 d . .
C111 C 0.2058(6) 0.2056(9) 0.8726(6) 0.0652(12) Uani 1 d . .
C112 C 0.2112(6) 0.3039(8) 0.8924(6) 0.0652(12) Uani 1 d . .
H112 H 0.2179 0.3518 0.8544 0.078 Uiso 1 calc . .
C113 C 0.1957(6) 0.1346(9) 0.9296(6) 0.0652(12) Uani 1 d . .
H113 H 0.1931 0.0662 0.9165 0.078 Uiso 1 calc . .
C114 C 0.2067(6) 0.3327(9) 0.9717(6) 0.0652(12) Uani 1 d . .
H114 H 0.2118 0.4001 0.9882 0.078 Uiso 1 calc . .
C116 C 0.1898(6) 0.1672(9) 1.0048(6) 0.0652(12) Uani 1 d . .
H116 H 0.182 0.1206 1.0432 0.078 Uiso 1 calc . .
C115 C 0.1947(6) 0.2613(9) 1.0235(6) 0.0652(12) Uani 1 d . .
H115 H 0.1898 0.2811 1.0753 0.078 Uiso 1 calc . .
C216 C 0.3487(5) 0.2050(6) 0.5031(5) 0.0419(18) Uani 1 d . .
H216 H 0.3316 0.1405 0.4814 0.05 Uiso 1 calc . .
C215 C 0.3676(5) 0.2759(7) 0.4537(5) 0.047(2) Uani 1 d . .
H215 H 0.3624 0.2598 0.3976 0.056 Uiso 1 calc . .
C4 C 0.4549(5) 0.2456(5) 1.0589(5) 0.0342(16) Uani 1 d . .
C7 C 0.4392(5) 0.0424(7) 1.0558(5) 0.0446(19) Uani 1 d . .
H7 H 0.4346 -0.0275 1.0558 0.054 Uiso 1 calc . .
C232 C 0.1552(5) 0.1943(6) 0.5511(5) 0.0421(19) Uani 1 d . .
H23A H 0.0959 0.1686 0.5259 0.05 Uiso 1 calc . .
H23B H 0.168 0.2274 0.5051 0.05 Uiso 1 calc . .
C126 C 0.0968(5) 0.0146(6) 0.7457(5) 0.0410(18) Uani 1 d . .
H126 H 0.0556 0.0654 0.7381 0.049 Uiso 1 calc . .
C223 C 0.5109(5) -0.0503(7) 0.6289(6) 0.054(2) Uani 1 d . .
H223 H 0.5659 -0.0448 0.6254 0.065 Uiso 1 calc . .
C1 C 0.4011(5) 0.3433(5) 0.9084(5) 0.0352(16) Uani 1 d . .
H1 H 0.3841 0.3774 0.8558 0.042 Uiso 1 calc . .
C221 C 0.3866(5) 0.0266(5) 0.6400(4) 0.0336(16) Uani 1 d . .
C231 C 0.2156(4) 0.1063(6) 0.5814(5) 0.0371(17) Uani 1 d . .
H23C H 0.2158 0.0696 0.531 0.045 Uiso 1 calc . .
H23D H 0.1925 0.0616 0.6139 0.045 Uiso 1 calc . .
C226 C 0.3496(5) -0.0666(6) 0.6372(5) 0.0409(18) Uani 1 d . .
H226 H 0.2938 -0.0725 0.6387 0.049 Uiso 1 calc . .
C224 C 0.4753(6) -0.1405(7) 0.6277(5) 0.050(2) Uani 1 d . .
H224 H 0.5059 -0.1981 0.6236 0.06 Uiso 1 calc . .
C2 C 0.4304(5) 0.3999(6) 0.9823(5) 0.0403(18) Uani 1 d . .
H2 H 0.4308 0.4699 0.9796 0.048 Uiso 1 calc . .
C214 C 0.3938(5) 0.3693(6) 0.4846(5) 0.0443(19) Uani 1 d . .
H214 H 0.4082 0.4162 0.4504 0.053 Uiso 1 calc . .
C124 C 0.1345(6) -0.1582(6) 0.7524(5) 0.045(2) Uani 1 d . .
H124 H 0.1184 -0.2257 0.7501 0.054 Uiso 1 calc . .
C123 C 0.2165(5) -0.1342(6) 0.7673(5) 0.0386(17) Uani 1 d . .
H123 H 0.2573 -0.1851 0.7732 0.046 Uiso 1 calc . .
C121 C 0.1826(4) 0.0378(5) 0.7627(4) 0.0326(15) Uani 1 d . .
C122 C 0.2427(5) -0.0373(6) 0.7743(5) 0.0388(17) Uani 1 d . .
H122 H 0.3013 -0.0217 0.787 0.047 Uiso 1 calc . .
C3 C 0.4589(5) 0.3512(7) 1.0599(5) 0.0454(19) Uani 1 d . .
H3 H 0.4802 0.3867 1.1119 0.054 Uiso 1 calc . .
C222 C 0.4653(5) 0.0364(6) 0.6355(5) 0.0392(17) Uani 1 d . .
H222 H 0.4897 0.0999 0.6367 0.047 Uiso 1 calc . .
C131 C 0.1381(5) 0.2395(6) 0.6926(5) 0.0420(18) Uani 1 d . .
H13A H 0.0844 0.2005 0.6711 0.05 Uiso 1 calc . .
H13B H 0.126 0.2993 0.7199 0.05 Uiso 1 calc . .
C9 C 0.4820(6) 0.1905(6) 1.1359(6) 0.052(2) Uani 1 d . .
H9 H 0.5062 0.224 1.1887 0.062 Uiso 1 calc . .
C213 C 0.3991(5) 0.3951(6) 0.5665(5) 0.0445(19) Uani 1 d . .
H213 H 0.4161 0.4598 0.5876 0.053 Uiso 1 calc . .
C225 C 0.3948(6) -0.1498(6) 0.6322(5) 0.0452(19) Uani 1 d . .
H225 H 0.3709 -0.2134 0.6319 0.054 Uiso 1 calc . .
C125 C 0.0726(5) -0.0844(6) 0.7401(5) 0.0431(19) Uani 1 d . .
H125 H 0.0144 -0.1017 0.7281 0.052 Uiso 1 calc . .
C6 C 0.4126(5) 0.0900(6) 0.9804(5) 0.0406(18) Uani 1 d . .
H6 H 0.3896 0.0544 0.9286 0.049 Uiso 1 calc . .
C8 C 0.4737(6) 0.0920(7) 1.1348(6) 0.052(2) Uani 1 d . .
H8 H 0.4907 0.0559 1.1864 0.063 Uiso 1 calc . .
C132 C 0.1577(5) 0.2725(6) 0.6171(6) 0.050(2) Uani 1 d . .
H13C H 0.2156 0.3025 0.6384 0.06 Uiso 1 calc . .
H13D H 0.1165 0.3251 0.5878 0.06 Uiso 1 calc . .
C212 C 0.3793(5) 0.3251(5) 0.6168(5) 0.0394(18) Uani 1 d . .
H212 H 0.3822 0.3424 0.6721 0.047 Uiso 1 calc . .
C211 C 0.3553(4) 0.2303(5) 0.5862(4) 0.0326(15) Uani 1 d . .
P3 P 0.30403(14) 0.56511(15) 0.73092(13) 0.0408(5) Uani 1 d . .
F1 F 0.3916(3) 0.5042(4) 0.7544(3) 0.0573(13) Uani 1 d . .
F2 F 0.2174(3) 0.6262(4) 0.7068(3) 0.0598(13) Uani 1 d . .
F3 F 0.3581(7) 0.6646(8) 0.7696(8) 0.0785(13) Uani 0.6 d A 1
F6 F 0.2578(7) 0.4664(8) 0.6990(8) 0.0785(13) Uani 0.6 d A 1
F4 F 0.3142(7) 0.5915(8) 0.6437(7) 0.0785(13) Uani 0.6 d A 1
F7 F 0.3046(7) 0.5455(8) 0.8233(7) 0.0785(13) Uani 0.6 d A 1
F5 F 0.2637(10) 0.5222(12) 0.6371(11) 0.0785(13) Uani 0.4 d A 2
F10 F 0.3462(10) 0.6531(12) 0.7018(12) 0.0785(13) Uani 0.4 d A 2
F9 F 0.3382(10) 0.6006(13) 0.8261(11) 0.0785(13) Uani 0.4 d A 2
F8 F 0.2556(10) 0.4746(12) 0.7603(11) 0.0785(13) Uani 0.4 d A 2

loop_
_atom_site_aniso_label
_atom_site_aniso_U_11
_atom_site_aniso_U_22
_atom_site_aniso_U_33
_atom_site_aniso_U_23
_atom_site_aniso_U_13
_atom_site_aniso_U_12
Pt1 0.02877(18) 0.0442(2) 0.02394(18) -0.00010(12) 0.00885(12) -0.00034(11)
Cl10 0.0283(9) 0.0611(12) 0.0299(10) -0.0012(8) 0.0105(8) -0.0035(8)
P1 0.0270(9) 0.0403(11) 0.0270(9) 0.0012(7) 0.0095(7) 0.0017(7)
P2 0.0312(9) 0.0336(10) 0.0253(9) -0.0013(7) 0.0088(8) -0.0012(7)
N1 0.040(3) 0.044(4) 0.032(3) 0.001(3) 0.015(3) 0.005(3)
C5 0.033(4) 0.046(5) 0.026(4) 0.000(3) 0.011(3) 0.000(3)
C111 0.0455(19) 0.113(3) 0.0371(16) -0.0292(19) 0.0152(15) -0.008(2)
C112 0.0455(19) 0.113(3) 0.0371(16) -0.0292(19) 0.0152(15) -0.008(2)
C113 0.0455(19) 0.113(3) 0.0371(16) -0.0292(19) 0.0152(15) -0.008(2)
C114 0.0455(19) 0.113(3) 0.0371(16) -0.0292(19) 0.0152(15) -0.008(2)
C116 0.0455(19) 0.113(3) 0.0371(16) -0.0292(19) 0.0152(15) -0.008(2)
C115 0.0455(19) 0.113(3) 0.0371(16) -0.0292(19) 0.0152(15) -0.008(2)
C216 0.052(5) 0.043(4) 0.034(4) -0.004(3) 0.020(4) 0.001(4)
C215 0.052(5) 0.058(5) 0.036(4) 0.004(4) 0.023(4) 0.008(4)
C4 0.037(4) 0.037(4) 0.030(4) 0.002(3) 0.014(3) 0.004(3)
C7 0.046(4) 0.049(5) 0.041(5) 0.007(4) 0.019(4) 0.011(4)
C232 0.031(4) 0.064(5) 0.028(4) 0.008(3) 0.007(3) 0.004(3)
C126 0.037(4) 0.059(5) 0.027(4) 0.003(3) 0.012(3) -0.003(3)
C223 0.043(5) 0.061(6) 0.053(5) -0.002(4) 0.010(4) 0.016(4)
C1 0.042(4) 0.026(4) 0.037(4) 0.001(3) 0.013(3) -0.005(3)
C221 0.046(4) 0.027(4) 0.028(4) -0.001(3) 0.014(3) 0.009(3)
C231 0.032(4) 0.046(4) 0.031(4) -0.003(3) 0.008(3) -0.002(3)
C226 0.048(4) 0.048(5) 0.026(4) -0.004(3) 0.014(3) -0.001(4)
C224 0.063(6) 0.045(5) 0.040(5) 0.002(4) 0.016(4) 0.019(4)
C2 0.044(4) 0.037(4) 0.039(4) -0.006(3) 0.016(4) -0.005(3)
C214 0.049(5) 0.046(5) 0.044(5) 0.018(4) 0.024(4) 0.010(4)
C124 0.067(6) 0.045(5) 0.026(4) -0.004(3) 0.019(4) -0.007(4)
C123 0.053(5) 0.037(4) 0.025(4) 0.004(3) 0.014(3) 0.004(4)
C121 0.035(4) 0.039(4) 0.026(4) -0.002(3) 0.013(3) -0.003(3)
C122 0.037(4) 0.051(5) 0.027(4) 0.002(3) 0.011(3) -0.003(3)
C3 0.042(4) 0.052(5) 0.041(5) -0.011(4) 0.013(4) -0.004(4)
C222 0.041(4) 0.033(4) 0.037(4) -0.006(3) 0.007(3) -0.001(3)
C131 0.039(4) 0.043(5) 0.042(4) 0.006(3) 0.013(3) 0.003(3)
C9 0.062(6) 0.052(6) 0.039(5) 0.010(4) 0.017(4) 0.010(4)
C213 0.044(4) 0.044(5) 0.043(5) 0.004(4) 0.013(4) -0.004(4)
C225 0.067(6) 0.036(4) 0.031(4) -0.002(3) 0.018(4) 0.005(4)
C125 0.048(4) 0.053(5) 0.031(4) -0.002(3) 0.017(4) -0.017(4)
C6 0.036(4) 0.043(5) 0.045(5) 0.006(4) 0.016(4) 0.001(3)
C8 0.064(5) 0.052(6) 0.043(5) 0.007(4) 0.022(4) 0.011(4)
C132 0.046(5) 0.048(5) 0.058(5) 0.010(4) 0.021(4) 0.013(4)
C212 0.043(4) 0.043(5) 0.034(4) 0.002(3) 0.017(4) 0.001(3)
C211 0.032(4) 0.040(4) 0.026(4) 0.002(3) 0.013(3) 0.008(3)
P3 0.0519(12) 0.0334(11) 0.0387(11) 0.0005(8) 0.0188(10) -0.0007(9)
F1 0.066(3) 0.049(3) 0.060(3) 0.013(2) 0.027(3) 0.017(2)
F2 0.053(3) 0.053(3) 0.071(4) -0.001(3) 0.020(3) 0.006(2)
F3 0.078(3) 0.073(3) 0.086(3) 0.000(3) 0.033(3) 0.013(2)
F6 0.078(3) 0.073(3) 0.086(3) 0.000(3) 0.033(3) 0.013(2)
F4 0.078(3) 0.073(3) 0.086(3) 0.000(3) 0.033(3) 0.013(2)
F7 0.078(3) 0.073(3) 0.086(3) 0.000(3) 0.033(3) 0.013(2)
F5 0.078(3) 0.073(3) 0.086(3) 0.000(3) 0.033(3) 0.013(2)
F10 0.078(3) 0.073(3) 0.086(3) 0.000(3) 0.033(3) 0.013(2)
F9 0.078(3) 0.073(3) 0.086(3) 0.000(3) 0.033(3) 0.013(2)
F8 0.078(3) 0.073(3) 0.086(3) 0.000(3) 0.033(3) 0.013(2)

loop_
_atom_type_symbol
_atom_type_description
_atom_type_scat_dispersion_real
_atom_type_scat_dispersion_imag
_atom_type_scat_source
C C 0.0033 0.0016 'International Tables Vol C Tables 4.2.6.8 and 6.1.1.4'
H H 0 0 'International Tables Vol C Tables 4.2.6.8 and 6.1.1.4'
N N 0.0061 0.0033 'International Tables Vol C Tables 4.2.6.8 and 6.1.1.4'
F F 0.0171 0.0103 'International Tables Vol C Tables 4.2.6.8 and 6.1.1.4'
P P 0.1023 0.0942 'International Tables Vol C Tables 4.2.6.8 and 6.1.1.4'
Cl Cl 0.1484 0.1585 'International Tables Vol C Tables 4.2.6.8 and 6.1.1.4'
Pt Pt -1.7033 8.3905 'International Tables Vol C Tables 4.2.6.8 and 6.1.1.4'

loop_
_exptl_crystal_face_index_h
_exptl_crystal_face_index_k
_exptl_crystal_face_index_l
_exptl_crystal_face_perp_dist
-2 1 17 0.078
1 0 -12 0.098
-1 -14 1 0.154
1 14 -1 0.199
5 0 -1 0.065
-5 0 1 0.108

loop_
_geom_angle_atom_site_label_1
_geom_angle_atom_site_label_2
_geom_angle_atom_site_label_3
_geom_angle
N1 Pt1 P1 92.60(17)
N1 Pt1 P2 169.70(18)
P1 Pt1 P2 95.18(7)
N1 Pt1 Cl10 84.93(17)
P1 Pt1 Cl10 176.51(6)
P2 Pt1 Cl10 87.56(6)
C111 P1 C131 103.8(5)
C111 P1 C121 103.8(4)
C131 P1 C121 108.1(4)
C111 P1 Pt1 112.0(3)
C131 P1 Pt1 115.7(3)
C121 P1 Pt1 112.4(2)
C211 P2 C231 103.4(3)
C211 P2 C221 104.9(3)
C231 P2 C221 103.3(4)
C211 P2 Pt1 113.2(2)
C231 P2 Pt1 117.9(3)
C221 P2 Pt1 112.7(2)
C1 N1 C5 117.4(7)
C1 N1 Pt1 115.3(5)
C5 N1 Pt1 127.2(5)
N1 C5 C4 122.5(7)
N1 C5 C6 119.3(7)
C4 C5 C6 118.2(7)
C112 C111 C113 120.6(9)
C112 C111 P1 119.0(9)
C113 C111 P1 120.4(8)
C111 C112 C114 118.3(11)
C111 C112 H112 120.9
C114 C112 H112 120.9
C116 C113 C111 118.5(11)
C116 C113 H113 120.7
C111 C113 H113 120.7
C115 C114 C112 118.9(10)
C115 C114 H114 120.6
C112 C114 H114 120.6
C115 C116 C113 120.8(11)
C115 C116 H116 119.6
C113 C116 H116 119.6
C116 C115 C114 122.9(9)
C116 C115 H115 118.6
C114 C115 H115 118.6
C215 C216 C211 118.9(8)
C215 C216 H216 120.6
C211 C216 H216 120.6
C214 C215 C216 121.3(8)
C214 C215 H215 119.3
C216 C215 H215 119.3
C5 C4 C9 120.2(7)
C5 C4 C3 118.8(7)
C9 C4 C3 121.0(7)
C6 C7 C8 123.0(8)
C6 C7 H7 118.5
C8 C7 H7 118.5
C231 C232 C132 117.4(7)
C231 C232 H23A 107.9
C132 C232 H23A 107.9
C231 C232 H23B 107.9
C132 C232 H23B 107.9
H23A C232 H23B 107.2
C125 C126 C121 118.9(8)
C125 C126 H126 120.6
C121 C126 H126 120.6
C224 C223 C222 119.7(8)
C224 C223 H223 120.1
C222 C223 H223 120.1
N1 C1 C2 125.3(7)
N1 C1 H1 117.4
C2 C1 H1 117.4
C222 C221 C226 121.0(7)
C222 C221 P2 119.7(6)
C226 C221 P2 119.3(6)
C232 C231 P2 115.3(5)
C232 C231 H23C 108.5
P2 C231 H23C 108.5
C232 C231 H23D 108.5
P2 C231 H23D 108.5
H23C C231 H23D 107.5
C225 C226 C221 119.4(7)
C225 C226 H226 120.3
C221 C226 H226 120.3
C223 C224 C225 120.9(8)
C223 C224 H224 119.6
C225 C224 H224 119.6
C3 C2 C1 118.2(7)
C3 C2 H2 120.9
C1 C2 H2 120.9
C215 C214 C213 119.9(7)
C215 C214 H214 120
C213 C214 H214 120
C123 C124 C125 120.4(8)
C123 C124 H124 119.8
C125 C124 H124 119.8
C124 C123 C122 121.3(8)
C124 C123 H123 119.4
C122 C123 H123 119.4
C122 C121 C126 120.1(7)
C122 C121 P1 119.4(5)
C126 C121 P1 120.4(6)
C123 C122 C121 119.6(7)
C123 C122 H122 120.2
C121 C122 H122 120.2
C2 C3 C4 117.7(7)
C2 C3 H3 121.1
C4 C3 H3 121.1
C221 C222 C223 119.0(7)
C221 C222 H222 120.5
C223 C222 H222 120.5
C132 C131 P1 118.7(6)
C132 C131 H13A 107.6
P1 C131 H13A 107.6
C132 C131 H13B 107.6
P1 C131 H13B 107.6
H13A C131 H13B 107.1
C8 C9 C4 120.8(9)
C8 C9 H9 119.6
C4 C9 H9 119.6
C214 C213 C212 119.6(8)
C214 C213 H213 120.2
C212 C213 H213 120.2
C226 C225 C224 119.9(8)
C226 C225 H225 120
C224 C225 H225 120
C124 C125 C126 119.7(7)
C124 C125 H125 120.2
C126 C125 H125 120.2
C7 C6 C5 118.5(8)
C7 C6 H6 120.7
C5 C6 H6 120.7
C9 C8 C7 119.3(8)
C9 C8 H8 120.4
C7 C8 H8 120.4
C131 C132 C232 117.6(7)
C131 C132 H13C 107.9
C232 C132 H13C 107.9
C131 C132 H13D 107.9
C232 C132 H13D 107.9
H13C C132 H13D 107.2
C211 C212 C213 120.1(7)
C211 C212 H212 119.9
C213 C212 H212 119.9
C212 C211 C216 120.1(7)
C212 C211 P2 122.1(6)
C216 C211 P2 117.7(6)
F10 P3 F9 93.2(10)
F10 P3 F5 92.1(9)
F9 P3 F5 174.5(9)
F6 P3 F7 91.1(6)
F6 P3 F2 93.9(4)
F10 P3 F2 90.0(6)
F9 P3 F2 93.1(6)
F5 P3 F2 85.7(6)
F7 P3 F2 90.6(4)
F6 P3 F4 94.7(6)
F7 P3 F4 173.0(6)
F2 P3 F4 92.7(4)
F6 P3 F1 86.4(4)
F10 P3 F1 89.5(6)
F9 P3 F1 87.2(6)
F5 P3 F1 94.1(6)
F7 P3 F1 89.9(4)
F2 P3 F1 179.4(3)
F4 P3 F1 86.7(4)
F6 P3 F3 175.9(6)
F7 P3 F3 86.7(6)
F2 P3 F3 89.5(4)
F4 P3 F3 87.3(6)
F1 P3 F3 90.2(4)
F10 P3 F8 177.6(8)
F9 P3 F8 87.1(9)
F5 P3 F8 87.5(9)
F2 P3 F8 87.6(6)
F1 P3 F8 92.9(6)

loop_
_geom_bond_atom_site_label_1
_geom_bond_atom_site_label_2
_geom_bond_distance
Pt1 N1 2.113(6)
Pt1 P1 2.2525(18)
Pt1 P2 2.2515(18)
Pt1 Cl10 2.3297(18)
P1 C111 1.822(9)
P1 C131 1.830(8)
P1 C121 1.832(7)
P2 C211 1.814(7)
P2 C231 1.830(7)
P2 C221 1.836(7)
N1 C1 1.328(10)
N1 C5 1.349(10)
C5 C4 1.405(10)
C5 C6 1.455(11)
C111 C112 1.369(15)
C111 C113 1.417(16)
C112 C114 1.429(12)
C112 H112 0.95
C113 C116 1.389(12)
C113 H113 0.95
C114 C115 1.371(15)
C114 H114 0.95
C116 C115 1.310(14)
C116 H116 0.95
C115 H115 0.95
C216 C215 1.386(11)
C216 C211 1.416(10)
C216 H216 0.95
C215 C214 1.378(13)
C215 H215 0.95
C4 C9 1.424(11)
C4 C3 1.432(12)
C7 C6 1.352(11)
C7 C8 1.417(12)
C7 H7 0.95
C232 C231 1.525(10)
C232 C132 1.531(12)
C232 H23A 0.99
C232 H23B 0.99
C126 C125 1.395(11)
C126 C121 1.395(10)
C126 H126 0.95
C223 C224 1.358(13)
C223 C222 1.429(11)
C223 H223 0.95
C1 C2 1.394(10)
C1 H1 0.95
C221 C222 1.359(10)
C221 C226 1.400(11)
C231 H23C 0.99
C231 H23D 0.99
C226 C225 1.380(11)
C226 H226 0.95
C224 C225 1.387(12)
C224 H224 0.95
C2 C3 1.390(12)
C2 H2 0.95
C214 C213 1.403(11)
C214 H214 0.95
C124 C123 1.345(12)
C124 C125 1.400(12)
C124 H124 0.95
C123 C122 1.375(11)
C123 H123 0.95
C121 C122 1.394(10)
C122 H122 0.95
C3 H3 0.95
C222 H222 0.95
C131 C132 1.503(11)
C131 H13A 0.99
C131 H13B 0.99
C9 C8 1.342(12)
C9 H9 0.95
C213 C212 1.397(11)
C213 H213 0.95
C225 H225 0.95
C125 H125 0.95
C6 H6 0.95
C8 H8 0.95
C132 H13C 0.99
C132 H13D 0.99
C212 C211 1.388(10)
C212 H212 0.95
P3 F6 1.541(11)
P3 F10 1.558(17)
P3 F9 1.574(17)
P3 F5 1.591(17)
P3 F7 1.585(11)
P3 F2 1.590(5)
P3 F4 1.592(11)
P3 F1 1.601(5)
P3 F3 1.621(12)
P3 F8 1.647(17)

loop_
_geom_torsion_atom_site_label_1
_geom_torsion_atom_site_label_2
_geom_torsion_atom_site_label_3
_geom_torsion_atom_site_label_4
_geom_torsion
C1 N1 C5 C4 -2.7(11)
Pt1 N1 C5 C4 172.7(5)
C1 N1 C5 C6 178.5(7)
Pt1 N1 C5 C6 -6.0(10)
C131 P1 C111 C112 -54.8(9)
C121 P1 C111 C112 -167.7(8)
Pt1 P1 C111 C112 70.8(9)
C131 P1 C111 C113 129.0(8)
C121 P1 C111 C113 16.1(8)
Pt1 P1 C111 C113 -105.4(7)
C113 C111 C112 C114 0.1(14)
P1 C111 C112 C114 -176.1(7)
C112 C111 C113 C116 1.3(14)
P1 C111 C113 C116 177.5(7)
C111 C112 C114 C115 -1.7(14)
C111 C113 C116 C115 -1.1(14)
C113 C116 C115 C114 -0.6(15)
C112 C114 C115 C116 2.1(15)
C211 C216 C215 C214 1.0(12)
N1 C5 C4 C9 -178.7(7)
C6 C5 C4 C9 0.1(11)
N1 C5 C4 C3 4.2(11)
C6 C5 C4 C3 -177.0(7)
C5 N1 C1 C2 -0.7(11)
Pt1 N1 C1 C2 -176.7(6)
C211 P2 C221 C222 33.5(7)
C231 P2 C221 C222 141.6(6)
Pt1 P2 C221 C222 -90.1(6)
C211 P2 C221 C226 -145.2(6)
C231 P2 C221 C226 -37.2(7)
Pt1 P2 C221 C226 91.2(6)
C132 C232 C231 P2 -46.9(9)
C211 P2 C231 C232 -51.2(6)
C221 P2 C231 C232 -160.3(6)
Pt1 P2 C231 C232 74.6(6)
C222 C221 C226 C225 1.9(11)
P2 C221 C226 C225 -179.4(6)
C222 C223 C224 C225 0.4(13)
N1 C1 C2 C3 2.6(12)
C216 C215 C214 C213 -2.0(12)
C125 C124 C123 C122 2.5(12)
C125 C126 C121 C122 -0.4(10)
C125 C126 C121 P1 -177.4(6)
C111 P1 C121 C122 -109.9(6)
C131 P1 C121 C122 140.4(6)
Pt1 P1 C121 C122 11.4(6)
C111 P1 C121 C126 67.1(7)
C131 P1 C121 C126 -42.6(7)
Pt1 P1 C121 C126 -171.6(5)
C124 C123 C122 C121 -2.3(11)
C126 C121 C122 C123 1.2(10)
P1 C121 C122 C123 178.2(6)
C1 C2 C3 C4 -1.0(11)
C5 C4 C3 C2 -2.1(11)
C9 C4 C3 C2 -179.2(8)
C226 C221 C222 C223 -0.8(11)
P2 C221 C222 C223 -179.5(6)
C224 C223 C222 C221 -0.3(12)
C111 P1 C131 C132 146.3(7)
C121 P1 C131 C132 -104.0(7)
Pt1 P1 C131 C132 23.1(8)
C5 C4 C9 C8 -0.9(13)
C3 C4 C9 C8 176.2(8)
C215 C214 C213 C212 1.2(12)
C221 C226 C225 C224 -1.7(12)
C223 C224 C225 C226 0.6(13)
C123 C124 C125 C126 -1.7(11)
C121 C126 C125 C124 0.6(11)
C8 C7 C6 C5 0.3(12)
N1 C5 C6 C7 179.0(7)
C4 C5 C6 C7 0.2(11)
C4 C9 C8 C7 1.4(13)
C6 C7 C8 C9 -1.1(13)
P1 C131 C132 C232 73.3(9)
C231 C232 C132 C131 -59.2(10)
C214 C213 C212 C211 0.6(12)
C213 C212 C211 C216 -1.6(11)
C213 C212 C211 P2 -178.7(6)
C215 C216 C211 C212 0.8(11)
C215 C216 C211 P2 178.0(6)
C231 P2 C211 C212 119.4(6)
C221 P2 C211 C212 -132.6(6)
Pt1 P2 C211 C212 -9.3(7)
C231 P2 C211 C216 -57.7(6)
C221 P2 C211 C216 50.3(6)
Pt1 P2 C211 C216 173.6(5)
